data_7227647
loop_
_publ_author_name
'Schmidt, Bernd M.'
'Meyer, Annika K.'
'Lentz, Dieter'

_publ_section_title
;
 Solid state structures of fluorine-rich fluoranthenes
;
_journal_issue 9
_journal_name_full CrystEngComm
_journal_page_first 1328
_journal_paper_doi 10.1039/C6CE02558G
_journal_volume 19
_journal_year 2017
_chemical_formula_moiety 'C24 H14 F12'
_chemical_formula_sum 'C24 H14 F12'
_chemical_formula_weight 530.36
_space_group_IT_number 14
_symmetry_cell_setting monoclinic
_symmetry_Int_Tables_number 14
_symmetry_space_group_name_Hall '-P 2ybc'
_symmetry_space_group_name_H-M 'P 1 21/c 1'
_atom_sites_solution_hydrogens geom
_atom_sites_solution_primary direct
_atom_sites_solution_secondary difmap
_audit_update_record
;
2016-12-13 deposited with the CCDC.
2017-02-08 downloaded from the CCDC.
;
_cell_angle_alpha 90.0000
_cell_angle_beta 97.474(2)
_cell_angle_gamma 90.0000
_cell_formula_units_Z 4
_cell_length_a 11.817(3)
_cell_length_b 21.237(4)
_cell_length_c 8.2580(16)
_cell_measurement_reflns_used 5314
_cell_measurement_temperature 153
_cell_measurement_theta_max 27.49
_cell_measurement_theta_min 3.14
_cell_volume 2054.8(8)
_computing_cell_refinement CrystalClear
_computing_data_collection 'CrystalClear (Rigaku Inc., 2008)'
_computing_data_reduction CrystalClear
_computing_molecular_graphics 'CrystalStructure 4.0'
_computing_publication_material 'CrystalStructure 4.0 (Rigaku, 2010)'
_computing_structure_refinement 'CRYSTALS (Carruthers, et al., 1999)'
_computing_structure_solution 'Il Milione (Burla, et al., 2007)'
_diffrn_ambient_temperature 153
_diffrn_detector_area_resol_mean 7.314
_diffrn_measured_fraction_theta_full 0.850
_diffrn_measured_fraction_theta_max 0.850
_diffrn_measurement_device_type 'Rigaku Saturn70'
_diffrn_measurement_method \w
_diffrn_radiation_type 'Mo K\a'
_diffrn_radiation_wavelength 0.71075
_diffrn_reflns_av_R_equivalents 0.0162
_diffrn_reflns_limit_h_max 15
_diffrn_reflns_limit_h_min -15
_diffrn_reflns_limit_k_max 27
_diffrn_reflns_limit_k_min -11
_diffrn_reflns_limit_l_max 10
_diffrn_reflns_limit_l_min -10
_diffrn_reflns_number 7879
_diffrn_reflns_theta_full 27.49
_diffrn_reflns_theta_max 27.49
_diffrn_standards_number 0
_exptl_absorpt_coefficient_mu 0.175
_exptl_absorpt_correction_T_max 0.991
_exptl_absorpt_correction_T_min 0.894
_exptl_absorpt_correction_type multi-scan
_exptl_absorpt_process_details 'REQAB (Rigaku, 1998)'
_exptl_crystal_colour colorless
_exptl_crystal_density_diffrn 1.714
_exptl_crystal_density_method 'not measured'
_exptl_crystal_description platelet
_exptl_crystal_F_000 1064.00
_exptl_crystal_size_max 0.600
_exptl_crystal_size_mid 0.100
_exptl_crystal_size_min 0.050
_refine_diff_density_max 0.358
_refine_diff_density_min -0.324
_refine_ls_extinction_method none
_refine_ls_goodness_of_fit_ref 3.246
_refine_ls_hydrogen_treatment constr
_refine_ls_number_parameters 339
_refine_ls_number_reflns 4015
_refine_ls_R_factor_gt 0.0504
_refine_ls_shift/su_max 0.000
_refine_ls_structure_factor_coef Fsqd
_refine_ls_weighting_details 'w = 1/\s^2^(Fo^2^)'
_refine_ls_weighting_scheme sigma
_refine_ls_wR_factor_ref 0.0599
_reflns_number_gt 3100
_reflns_number_total 4015
_reflns_threshold_expression F^2^>2.0\s(F^2^)
_cod_data_source_file c6ce02558g2.cif
_cod_data_source_block fluorenthane1
_cod_depositor_comments 'Adding full bibliography for 7227646--7227652.cif.'
_cod_original_cell_volume 2054.9(7)
_cod_original_sg_symbol_H-M 'P 21/c'
_cod_database_code 7227647

loop_
_symmetry_equiv_pos_site_id
_symmetry_equiv_pos_as_xyz
1 +X,+Y,+Z
2 -X,1/2+Y,1/2-Z
3 -X,-Y,-Z
4 +X,1/2-Y,1/2+Z

loop_
_atom_site_label
_atom_site_type_symbol
_atom_site_fract_x
_atom_site_fract_y
_atom_site_fract_z
_atom_site_U_iso_or_equiv
_atom_site_adp_type
_atom_site_occupancy
_atom_site_symmetry_multiplicity
_atom_site_calc_flag
_atom_site_refinement_flags
F1 F 0.22762(9) 0.20982(7) 0.77928(15) 0.0515(5) Uani 1.0 4 d .
F2 F 0.19751(10) 0.17292(7) 0.53474(17) 0.0569(5) Uani 1.0 4 d .
F3 F 0.21574(10) 0.11004(7) 0.73961(17) 0.0603(5) Uani 1.0 4 d .
F4 F -0.07207(11) -0.01550(6) 0.86121(16) 0.0560(5) Uani 1.0 4 d .
F5 F -0.09130(11) -0.01933(6) 0.60060(15) 0.0489(5) Uani 1.0 4 d .
F6 F -0.22462(11) -0.05387(7) 0.72844(19) 0.0659(5) Uani 1.0 4 d .
F7 F -0.60607(10) 0.34405(7) 0.75254(15) 0.0508(5) Uani 1.0 4 d .
F8 F -0.58537(10) 0.40453(6) 0.55144(15) 0.0524(5) Uani 1.0 4 d .
F9 F -0.51233(11) 0.42900(7) 0.79755(15) 0.0534(5) Uani 1.0 4 d .
F10 F -0.39236(11) 0.47404(6) 0.59923(15) 0.0509(5) Uani 1.0 4 d .
F11 F -0.29832(11) 0.47508(6) 0.84177(15) 0.0552(5) Uani 1.0 4 d .
F12 F -0.21161(11) 0.46636(6) 0.62909(15) 0.0518(5) Uani 1.0 4 d .
C1 C -0.18669(15) 0.16881(10) 0.6979(3) 0.0244(7) Uani 1.0 4 d .
C2 C -0.12960(16) 0.22708(10) 0.6913(3) 0.0232(6) Uani 1.0 4 d .
C3 C -0.01445(16) 0.22750(11) 0.6718(3) 0.0277(7) Uani 1.0 4 d .
C4 C 0.04401(16) 0.16820(11) 0.6934(3) 0.0279(7) Uani 1.0 4 d .
C5 C -0.01025(16) 0.11261(11) 0.7159(3) 0.0304(7) Uani 1.0 4 d .
C6 C -0.12999(17) 0.11091(10) 0.7130(3) 0.0256(7) Uani 1.0 4 d .
C7 C -0.19981(17) 0.05665(11) 0.7194(3) 0.0281(7) Uani 1.0 4 d .
C8 C -0.31488(17) 0.06386(10) 0.7142(3) 0.0320(7) Uani 1.0 4 d .
C9 C -0.37261(16) 0.12287(10) 0.7007(3) 0.0264(7) Uani 1.0 4 d .
C10 C -0.30711(16) 0.17622(10) 0.6840(3) 0.0234(6) Uani 1.0 4 d .
C11 C -0.32749(15) 0.24523(10) 0.6693(2) 0.0225(6) Uani 1.0 4 d .
C12 C -0.42856(16) 0.28075(10) 0.6448(3) 0.0271(7) Uani 1.0 4 d .
C13 C -0.42018(17) 0.34599(10) 0.6713(3) 0.0293(7) Uani 1.0 4 d .
C14 C -0.31404(19) 0.37642(10) 0.6979(3) 0.0292(7) Uani 1.0 4 d .
C15 C -0.21178(16) 0.34139(10) 0.7165(3) 0.0261(7) Uani 1.0 4 d .
C16 C -0.21968(16) 0.27649(10) 0.6904(3) 0.0231(6) Uani 1.0 4 d .
C17 C 0.04603(16) 0.28394(11) 0.6126(3) 0.0376(8) Uani 1.0 4 d .
C18 C 0.16984(18) 0.16478(13) 0.6871(4) 0.0425(9) Uani 1.0 4 d .
C19 C -0.14823(19) -0.00785(12) 0.7273(3) 0.0383(8) Uani 1.0 4 d .
C20 C -0.49816(15) 0.11930(11) 0.7139(3) 0.0391(8) Uani 1.0 4 d .
C21 C -0.54053(16) 0.25113(10) 0.5720(3) 0.0397(8) Uani 1.0 4 d .
C22 C -0.5299(2) 0.38130(12) 0.6906(3) 0.0405(8) Uani 1.0 4 d .
C23 C -0.3046(2) 0.44727(12) 0.6940(3) 0.0411(9) Uani 1.0 4 d .
C24 C -0.10045(17) 0.37198(10) 0.7861(3) 0.0374(8) Uani 1.0 4 d .
H1 H 0.0320 0.0757 0.7337 0.0362 Uiso 1.0 4 calc R
H2 H -0.3585 0.0277 0.7199 0.0387 Uiso 1.0 4 calc R
H3 H -0.0089 0.3116 0.5538 0.0447 Uiso 1.0 4 calc R
H4 H 0.0859 0.3059 0.7045 0.0456 Uiso 1.0 4 calc R
H5 H 0.0996 0.2703 0.5419 0.0457 Uiso 1.0 4 calc R
H6 H -0.5139 0.0832 0.7772 0.0478 Uiso 1.0 4 calc R
H7 H -0.5216 0.1567 0.7657 0.0479 Uiso 1.0 4 calc R
H8 H -0.5395 0.1159 0.6062 0.0483 Uiso 1.0 4 calc R
H9 H -0.5252 0.2142 0.5115 0.0469 Uiso 1.0 4 calc R
H10 H -0.5846 0.2397 0.6573 0.0473 Uiso 1.0 4 calc R
H11 H -0.5826 0.2809 0.5001 0.0472 Uiso 1.0 4 calc R
H12 H -0.1155 0.4065 0.8553 0.0445 Uiso 1.0 4 calc R
H13 H -0.0616 0.3873 0.6988 0.0445 Uiso 1.0 4 calc R
H14 H -0.0534 0.3415 0.8487 0.0445 Uiso 1.0 4 calc R

loop_
_atom_site_aniso_label
_atom_site_aniso_U_11
_atom_site_aniso_U_22
_atom_site_aniso_U_33
_atom_site_aniso_U_12
_atom_site_aniso_U_13
_atom_site_aniso_U_23
F1 0.0250(7) 0.0633(11) 0.0650(10) -0.0087(7) 0.0008(7) -0.0127(8)
F2 0.0353(8) 0.0812(13) 0.0582(10) -0.0048(8) 0.0207(7) -0.0115(9)
F3 0.0272(8) 0.0514(11) 0.1013(12) 0.0121(7) 0.0047(8) 0.0060(9)
F4 0.0630(9) 0.0449(11) 0.0588(9) 0.0230(8) 0.0029(9) 0.0092(8)
F5 0.0485(9) 0.0391(10) 0.0617(10) 0.0112(7) 0.0169(7) -0.0080(8)
F6 0.0464(9) 0.0224(9) 0.1328(13) 0.0007(8) 0.0262(9) 0.0031(9)
F7 0.0383(8) 0.0477(10) 0.0705(10) 0.0161(7) 0.0222(7) 0.0186(8)
F8 0.0512(9) 0.0494(11) 0.0555(9) 0.0224(8) 0.0023(7) 0.0180(8)
F9 0.0629(10) 0.0404(11) 0.0591(9) 0.0198(8) 0.0163(8) -0.0040(8)
F10 0.0665(10) 0.0295(9) 0.0559(9) 0.0121(8) 0.0046(8) 0.0130(7)
F11 0.0848(11) 0.0314(10) 0.0493(9) 0.0025(8) 0.0087(8) -0.0098(7)
F12 0.0640(10) 0.0295(9) 0.0630(10) -0.0066(8) 0.0127(8) 0.0091(7)
C1 0.0222(12) 0.0280(15) 0.0228(12) 0.0013(11) 0.0023(10) -0.0007(10)
C2 0.0207(11) 0.0273(14) 0.0209(12) -0.0036(10) 0.0000(9) -0.0011(10)
C3 0.0239(12) 0.0341(16) 0.0241(12) -0.0058(11) -0.0008(10) -0.0033(11)
C4 0.0182(11) 0.0329(16) 0.0326(13) -0.0000(11) 0.0033(10) -0.0033(11)
C5 0.0212(12) 0.0344(16) 0.0353(14) 0.0053(11) 0.0025(10) 0.0001(11)
C6 0.0265(13) 0.0237(14) 0.0271(13) -0.0002(11) 0.0053(10) -0.0001(10)
C7 0.0253(13) 0.0248(15) 0.0346(14) 0.0029(11) 0.0052(10) -0.0019(11)
C8 0.0295(13) 0.0269(15) 0.0405(14) -0.0064(11) 0.0077(11) -0.0023(11)
C9 0.0224(12) 0.0241(14) 0.0339(14) 0.0029(10) 0.0076(10) -0.0033(11)
C10 0.0223(11) 0.0239(14) 0.0240(12) -0.0002(10) 0.0031(9) -0.0022(10)
C11 0.0213(12) 0.0247(14) 0.0215(12) -0.0003(10) 0.0027(10) -0.0002(10)
C12 0.0245(12) 0.0308(15) 0.0259(12) -0.0004(11) 0.0024(10) 0.0036(11)
C13 0.0323(13) 0.0292(15) 0.0271(13) 0.0093(12) 0.0068(11) 0.0075(11)
C14 0.0422(14) 0.0218(14) 0.0235(13) 0.0005(12) 0.0043(11) 0.0017(10)
C15 0.0318(13) 0.0265(15) 0.0197(12) -0.0038(11) 0.0024(10) 0.0044(10)
C16 0.0243(12) 0.0238(14) 0.0210(12) -0.0011(10) 0.0025(9) 0.0027(10)
C17 0.0312(13) 0.0407(17) 0.0417(14) -0.0114(12) 0.0079(11) -0.0002(12)
C18 0.0271(14) 0.0457(19) 0.0555(18) -0.0049(13) 0.0081(13) -0.0060(15)
C19 0.0281(14) 0.0315(17) 0.0563(18) 0.0001(12) 0.0095(14) 0.0004(13)
C20 0.0275(13) 0.0325(16) 0.0595(17) -0.0015(11) 0.0141(12) 0.0060(13)
C21 0.0291(13) 0.0404(17) 0.0482(15) 0.0008(12) -0.0004(12) 0.0100(13)
C22 0.0458(16) 0.0332(17) 0.0428(16) 0.0124(14) 0.0070(13) 0.0090(14)
C23 0.0505(17) 0.0346(17) 0.0383(16) 0.0017(14) 0.0055(14) 0.0003(13)
C24 0.0435(14) 0.0274(15) 0.0404(15) -0.0101(12) 0.0021(12) -0.0011(11)

loop_
_atom_type_symbol
_atom_type_description
_atom_type_scat_dispersion_real
_atom_type_scat_dispersion_imag
_atom_type_scat_source
C C 0.0033 0.0016
;
International Tables for Crystallography
(1992, Vol. C, Tables 4.2.6.8 and 6.1.1.4)
;
H H 0.0000 0.0000
;
International Tables for Crystallography
(1992, Vol. C, Table 6.1.1.4)
;
F F 0.0171 0.0103
;
International Tables for Crystallography
(1992, Vol. C, Tables 4.2.6.8 and 6.1.1.4)
;

loop_
_geom_angle_atom_site_label_1
_geom_angle_atom_site_label_2
_geom_angle_atom_site_label_3
_geom_angle
_geom_angle_publ_flag
C2 C1 C6 123.21(18) yes
C2 C1 C10 112.19(18) yes
C6 C1 C10 124.59(19) yes
C1 C2 C3 119.3(2) yes
C1 C2 C16 105.76(17) yes
C3 C2 C16 134.6(2) yes
C2 C3 C4 116.2(2) yes
C2 C3 C17 123.7(2) yes
C4 C3 C17 119.74(18) yes
C3 C4 C5 123.18(18) yes
C3 C4 C18 120.2(2) yes
C5 C4 C18 116.6(2) yes
C4 C5 C6 120.4(2) yes
C1 C6 C5 116.51(19) yes
C1 C6 C7 116.25(18) yes
C5 C6 C7 127.2(2) yes
C6 C7 C8 119.3(2) yes
C6 C7 C19 120.54(19) yes
C8 C7 C19 120.2(2) yes
C7 C8 C9 124.5(2) yes
C8 C9 C10 117.26(18) yes
C8 C9 C20 114.64(19) yes
C10 C9 C20 128.03(19) yes
C1 C10 C9 117.82(19) yes
C1 C10 C11 105.39(17) yes
C9 C10 C11 136.49(18) yes
C10 C11 C12 131.78(18) yes
C10 C11 C16 108.41(16) yes
C12 C11 C16 119.77(19) yes
C11 C12 C13 117.77(18) yes
C11 C12 C21 121.05(19) yes
C13 C12 C21 120.74(18) yes
C12 C13 C14 121.50(19) yes
C12 C13 C22 117.27(19) yes
C14 C13 C22 120.8(2) yes
C13 C14 C15 120.7(2) yes
C13 C14 C23 121.5(2) yes
C15 C14 C23 117.6(2) yes
C14 C15 C16 117.70(18) yes
C14 C15 C24 120.36(19) yes
C16 C15 C24 121.34(18) yes
C2 C16 C11 107.34(18) yes
C2 C16 C15 131.24(18) yes
C11 C16 C15 121.25(18) yes
F1 C18 F2 105.6(2) yes
F1 C18 F3 106.27(18) yes
F1 C18 C4 112.2(2) yes
F2 C18 F3 106.1(2) yes
F2 C18 C4 112.81(18) yes
F3 C18 C4 113.3(2) yes
F4 C19 F5 105.71(18) yes
F4 C19 F6 106.8(2) yes
F4 C19 C7 111.88(19) yes
F5 C19 F6 106.4(2) yes
F5 C19 C7 112.1(2) yes
F6 C19 C7 113.54(19) yes
F7 C22 F8 105.34(18) yes
F7 C22 F9 104.30(19) yes
F7 C22 C13 111.7(2) yes
F8 C22 F9 107.6(2) yes
F8 C22 C13 114.8(2) yes
F9 C22 C13 112.31(19) yes
F10 C23 F11 106.9(2) yes
F10 C23 F12 104.40(18) yes
F10 C23 C14 112.42(19) yes
F11 C23 F12 106.05(18) yes
F11 C23 C14 114.39(19) yes
F12 C23 C14 112.0(2) yes

loop_
_geom_bond_atom_site_label_1
_geom_bond_atom_site_label_2
_geom_bond_distance
_geom_bond_publ_flag
F1 C18 1.351(3) yes
F2 C18 1.352(3) yes
F3 C18 1.331(3) yes
F4 C19 1.342(3) yes
F5 C19 1.338(3) yes
F6 C19 1.331(3) yes
F7 C22 1.348(3) yes
F8 C22 1.341(3) yes
F9 C22 1.342(3) yes
F10 C23 1.342(3) yes
F11 C23 1.349(3) yes
F12 C23 1.347(3) yes
C1 C2 1.414(3) yes
C1 C6 1.398(3) yes
C1 C10 1.421(3) yes
C2 C3 1.391(3) yes
C2 C16 1.494(3) yes
C3 C4 1.436(4) yes
C3 C17 1.509(4) yes
C4 C5 1.368(4) yes
C4 C18 1.496(3) yes
C5 C6 1.413(3) yes
C6 C7 1.422(3) yes
C7 C8 1.364(3) yes
C7 C19 1.497(4) yes
C8 C9 1.424(3) yes
C9 C10 1.389(3) yes
C9 C20 1.504(3) yes
C10 C11 1.488(3) yes
C11 C12 1.405(3) yes
C11 C16 1.427(3) yes
C12 C13 1.404(3) yes
C12 C21 1.517(3) yes
C13 C14 1.403(3) yes
C13 C22 1.524(4) yes
C14 C15 1.410(3) yes
C14 C23 1.509(4) yes
C15 C16 1.396(3) yes
C15 C24 1.512(3) yes
